data_7214503
loop_
_publ_author_name
'Jones, Andrew O. F.'
'Leech, Charlotte K.'
'McIntyre, Garry J.'
'Wilson, Chick C.'
'Thomas, Lynne H.'

_publ_section_title
;
 Engineering short, strong hydrogen bonds in urea di-carboxylic acid
 complexes
;
_journal_issue 35
_journal_name_full CrystEngComm
_journal_page_first 8177
_journal_paper_doi 10.1039/C4CE00587B
_journal_volume 16
_journal_year 2014
_chemical_formula_sum 'C6 H14 N4 O6'
_chemical_formula_weight 238.21
_chemical_name_common
;
 bis(urea) succinic acid
;
_chemical_name_systematic
;
 bis(urea) butanedioic acid
;
_space_group_IT_number 14
_symmetry_cell_setting monoclinic
_symmetry_space_group_name_Hall '-P 2ybc'
_symmetry_space_group_name_H-M 'P 1 21/c 1'
_atom_sites_solution_hydrogens difmap
_atom_sites_solution_primary direct
_atom_sites_solution_secondary difmap
_audit_creation_method SHELXL-97
_audit_update_record
;
2012-03-19 # Formatted by publCIF
;
_cell_angle_alpha 90.00
_cell_angle_beta 96.160(4)
_cell_angle_gamma 90.00
_cell_formula_units_Z 2
_cell_length_a 5.7109(7)
_cell_length_b 7.9698(11)
_cell_length_c 12.1580(15)
_cell_measurement_reflns_used 5241
_cell_measurement_temperature 100
_cell_measurement_theta_max 55.20
_cell_measurement_theta_min 6.12
_cell_volume 550.17(12)
_computing_cell_refinement 'CrystalClear 1.4.0 (Rigaku, 2008)'
_computing_data_collection 'CrystalClear 1.4.0 (Rigaku, 2008)'
_computing_data_reduction 'CrystalClear 1.4.0 (Rigaku, 2008)'
_computing_molecular_graphics 'Mercury (McRae, 2006)'
_computing_publication_material 'WINGX (Farrugia, 1999)'
_computing_structure_refinement 'SHELXL-97 (Sheldrick, 2008)'
_computing_structure_solution 'SHELXS-97 (Sheldrick, 2008)'
_diffrn_ambient_temperature 100
_diffrn_measured_fraction_theta_full 0.995
_diffrn_measured_fraction_theta_max 0.995
_diffrn_measurement_device_type
;
'Rigaku R-AXIS RAPID IP Image Plate diffractometer'
;
_diffrn_measurement_method 'Image plate'
_diffrn_radiation_monochromator graphite
_diffrn_radiation_source 'fine-focus sealed tube'
_diffrn_radiation_type MoK\a
_diffrn_radiation_wavelength 0.71075
_diffrn_reflns_av_R_equivalents 0.0228
_diffrn_reflns_av_sigmaI/netI 0.0163
_diffrn_reflns_limit_h_max 7
_diffrn_reflns_limit_h_min -7
_diffrn_reflns_limit_k_max 10
_diffrn_reflns_limit_k_min -10
_diffrn_reflns_limit_l_max 15
_diffrn_reflns_limit_l_min -15
_diffrn_reflns_number 7014
_diffrn_reflns_theta_full 27.46
_diffrn_reflns_theta_max 27.46
_diffrn_reflns_theta_min 3.06
_exptl_absorpt_coefficient_mu 0.128
_exptl_absorpt_correction_T_max 1.0000
_exptl_absorpt_correction_T_min 0.8819
_exptl_absorpt_correction_type multi-scan
_exptl_absorpt_process_details 'ABSCOR, Rigaku 1995'
_exptl_crystal_colour colourless
_exptl_crystal_density_diffrn 1.438
_exptl_crystal_density_method 'not measured'
_exptl_crystal_description block
_exptl_crystal_F_000 252
_exptl_crystal_size_max 0.3
_exptl_crystal_size_mid 0.3
_exptl_crystal_size_min 0.2
_refine_diff_density_max 0.297
_refine_diff_density_min -0.177
_refine_diff_density_rms 0.040
_refine_ls_extinction_method none
_refine_ls_goodness_of_fit_ref 1.069
_refine_ls_hydrogen_treatment refall
_refine_ls_matrix_type full
_refine_ls_number_parameters 101
_refine_ls_number_reflns 1255
_refine_ls_number_restraints 0
_refine_ls_restrained_S_all 1.069
_refine_ls_R_factor_all 0.0350
_refine_ls_R_factor_gt 0.0299
_refine_ls_shift/su_max 0.000
_refine_ls_shift/su_mean 0.000
_refine_ls_structure_factor_coef Fsqd
_refine_ls_weighting_details 'calc w=1/[\s^2^(Fo^2^)+(0.0480P)^2^+0.0856P] where P=(Fo^2^+2Fc^2^)/3'
_refine_ls_weighting_scheme calc
_refine_ls_wR_factor_gt 0.0793
_refine_ls_wR_factor_ref 0.0830
_reflns_number_gt 1085
_reflns_number_total 1255
_reflns_threshold_expression >2\s(I)
_cod_data_source_file c4ce00587b2.cif
_cod_data_source_block u_suc_100k
_cod_depositor_comments 'Adding full bibliography for 7214477--7214509.cif.'
_cod_original_sg_symbol_H-M P21/c
_cod_database_code 7214503

loop_
_symmetry_equiv_pos_as_xyz
'x, y, z'
'-x, y+1/2, -z+1/2'
'-x, -y, -z'
'x, -y-1/2, z-1/2'

loop_
_atom_site_label
_atom_site_type_symbol
_atom_site_fract_x
_atom_site_fract_y
_atom_site_fract_z
_atom_site_U_iso_or_equiv
_atom_site_adp_type
_atom_site_occupancy
_atom_site_symmetry_multiplicity
_atom_site_calc_flag
H2 H 0.972(2) 0.6183(17) 0.4122(11) 0.027(3) Uiso 1 1 d
H7 H -0.040(2) 0.4498(18) 0.1036(12) 0.031(3) Uiso 1 1 d
H3 H 0.819(2) 0.4593(17) 0.4134(11) 0.027(3) Uiso 1 1 d
H6 H 0.073(2) 0.4386(18) 0.2245(12) 0.031(3) Uiso 1 1 d
H4 H 0.525(3) 0.686(2) 0.1934(12) 0.038(4) Uiso 1 1 d
H1 H 0.449(3) 0.769(2) 0.4940(15) 0.059(5) Uiso 1 1 d
H5 H 0.408(3) 0.586(2) 0.2808(13) 0.041(4) Uiso 1 1 d
O1 O 0.74389(13) 0.64935(9) 0.62142(6) 0.0236(2) Uani 1 1 d
O3 O 0.24781(13) 0.62748(9) 0.03413(6) 0.0239(2) Uani 1 1 d
O2 O 0.56110(13) 0.70458(10) 0.45368(6) 0.0239(2) Uani 1 1 d
C2 C 0.90456(17) 0.54109(13) 0.46101(8) 0.0199(2) Uani 1 1 d
N2 N 0.06554(16) 0.47996(12) 0.15811(8) 0.0230(2) Uani 1 1 d
C1 C 0.73060(17) 0.63713(12) 0.52082(8) 0.0186(2) Uani 1 1 d
C3 C 0.24276(18) 0.57580(13) 0.13201(8) 0.0211(2) Uani 1 1 d
N1 N 0.41197(19) 0.61823(15) 0.21203(8) 0.0335(3) Uani 1 1 d

loop_
_atom_site_aniso_label
_atom_site_aniso_U_11
_atom_site_aniso_U_22
_atom_site_aniso_U_33
_atom_site_aniso_U_23
_atom_site_aniso_U_13
_atom_site_aniso_U_12
O1 0.0258(4) 0.0287(4) 0.0160(4) 0.0007(3) 0.0010(3) 0.0057(3)
O3 0.0261(4) 0.0285(4) 0.0161(4) 0.0036(3) -0.0018(3) -0.0077(3)
O2 0.0258(4) 0.0282(4) 0.0167(4) -0.0013(3) -0.0015(3) 0.0087(3)
C2 0.0217(5) 0.0210(5) 0.0169(5) -0.0001(4) 0.0015(4) 0.0020(4)
N2 0.0244(5) 0.0273(5) 0.0167(4) 0.0041(3) -0.0005(4) -0.0048(4)
C1 0.0204(5) 0.0175(5) 0.0175(5) 0.0013(4) 0.0007(4) -0.0013(4)
C3 0.0240(5) 0.0215(5) 0.0172(5) -0.0001(4) 0.0002(4) -0.0003(4)
N1 0.0362(6) 0.0453(6) 0.0173(5) 0.0074(4) -0.0049(4) -0.0194(5)

loop_
_atom_type_symbol
_atom_type_description
_atom_type_scat_dispersion_real
_atom_type_scat_dispersion_imag
_atom_type_scat_source
C C 0.0033 0.0016 'International Tables Vol C Tables 4.2.6.8 and 6.1.1.4'
H H 0.0000 0.0000 'International Tables Vol C Tables 4.2.6.8 and 6.1.1.4'
N N 0.0061 0.0033 'International Tables Vol C Tables 4.2.6.8 and 6.1.1.4'
O O 0.0106 0.0060 'International Tables Vol C Tables 4.2.6.8 and 6.1.1.4'

loop_
_geom_angle_atom_site_label_1
_geom_angle_atom_site_label_2
_geom_angle_atom_site_label_3
_geom_angle
_geom_angle_site_symmetry_3
C1 C2 C2 112.72(10) 3_766
O1 C1 O2 123.55(9) .
O1 C1 C2 123.52(9) .
O2 C1 C2 112.92(8) .
O3 C3 N2 120.40(9) .
O3 C3 N1 120.99(10) .
N2 C3 N1 118.61(9) .

loop_
_geom_bond_atom_site_label_1
_geom_bond_atom_site_label_2
_geom_bond_distance
_geom_bond_site_symmetry_2
O1 C1 1.2212(12) .
O3 C3 1.2625(12) .
O2 C1 1.3125(12) .
C2 C1 1.5022(14) .
C2 C2 1.5148(19) 3_766
N2 C3 1.3332(14) .
C3 N1 1.3390(14) .

loop_
_geom_hbond_atom_site_label_D
_geom_hbond_atom_site_label_H
_geom_hbond_atom_site_label_A
_geom_hbond_distance_DH
_geom_hbond_distance_HA
_geom_hbond_distance_DA
_geom_hbond_angle_DHA
_geom_hbond_site_symmetry_A
O2 H1 O3 0.990(18) 1.536(19) 2.5149(10) 168.7(16) 4_576
N1 H4 O1 0.887(16) 2.072(16) 2.9473(13) 168.6(13) 4_575
